data_7200163
loop_
_publ_author_name
'Zang, Shuangquan'
'Su, Yang'
'Li, Yi-Zhi'
'Lin, Jianguo'
'Duan, Xianying'
'Meng, Qingjin'
'Gao, Song'

_publ_section_title
;
 Four 2D metal--organic networks incorporating Cd-cluster SUBs:
 hydrothermal synthesis, structures and photoluminescent properties
;
_journal_issue 1
_journal_name_full CrystEngComm
_journal_page_first 122
_journal_paper_doi 10.1039/b806899b
_journal_volume 11
_journal_year 2009
_chemical_formula_moiety 'C30 H22 Cd2 N4 O9'
_chemical_formula_sum 'C30 H22 Cd2 N4 O9'
_chemical_formula_weight 803.32
_chemical_name_systematic
;
?
;
_space_group_IT_number 2
_symmetry_cell_setting triclinic
_symmetry_space_group_name_Hall '-P 1'
_symmetry_space_group_name_H-M 'P -1'
_atom_sites_solution_hydrogens geom
_atom_sites_solution_primary direct
_atom_sites_solution_secondary difmap
_audit_creation_method SHELXL-97
_cell_angle_alpha 89.4170(10)
_cell_angle_beta 75.1850(10)
_cell_angle_gamma 76.9370(10)
_cell_formula_units_Z 2
_cell_length_a 10.0622(6)
_cell_length_b 11.1733(7)
_cell_length_c 13.2450(8)
_cell_measurement_temperature 293(2)
_cell_volume 1400.56(15)
_computing_cell_refinement SMART
_computing_data_collection 'SMART (Bruker, 2000)'
_computing_data_reduction 'SAINT (Bruker, 2000)'
_computing_molecular_graphics SHELXTL
_computing_publication_material SHELXTL
_computing_structure_refinement SHELXTL
_computing_structure_solution 'SHELXTL (Bruker, 2000)'
_diffrn_ambient_temperature 293(2)
_diffrn_measured_fraction_theta_full 0.982
_diffrn_measured_fraction_theta_max 0.982
_diffrn_radiation_monochromator graphite
_diffrn_radiation_source 'fine-focus sealed tube'
_diffrn_radiation_type MoK\a
_diffrn_radiation_wavelength 0.71073
_diffrn_reflns_av_R_equivalents 0.0501
_diffrn_reflns_av_sigmaI/netI 0.0856
_diffrn_reflns_limit_h_max 12
_diffrn_reflns_limit_h_min -12
_diffrn_reflns_limit_k_max 13
_diffrn_reflns_limit_k_min -13
_diffrn_reflns_limit_l_max 9
_diffrn_reflns_limit_l_min -16
_diffrn_reflns_number 7761
_diffrn_reflns_theta_full 26.00
_diffrn_reflns_theta_max 26.00
_diffrn_reflns_theta_min 1.59
_exptl_absorpt_coefficient_mu 1.581
_exptl_absorpt_correction_T_max 0.78
_exptl_absorpt_correction_T_min 0.75
_exptl_absorpt_correction_type multi-scan
_exptl_absorpt_process_details 'SADABS(Bruker, 2000)'
_exptl_crystal_colour colourless
_exptl_crystal_density_diffrn 1.905
_exptl_crystal_density_method 'not measured'
_exptl_crystal_description block
_exptl_crystal_F_000 796
_exptl_crystal_size_max 0.3
_exptl_crystal_size_mid 0.15
_exptl_crystal_size_min 0.15
_refine_diff_density_max 0.587
_refine_diff_density_min -1.091
_refine_diff_density_rms 0.129
_refine_ls_extinction_method none
_refine_ls_goodness_of_fit_ref 0.934
_refine_ls_hydrogen_treatment constr
_refine_ls_matrix_type full
_refine_ls_number_parameters 406
_refine_ls_number_reflns 5416
_refine_ls_number_restraints 0
_refine_ls_restrained_S_all 0.934
_refine_ls_R_factor_all 0.0572
_refine_ls_R_factor_gt 0.0358
_refine_ls_shift/su_max 0.000
_refine_ls_shift/su_mean 0.000
_refine_ls_structure_factor_coef Fsqd
_refine_ls_weighting_details 'calc w=1/[\s^2^(Fo^2^)+(0.0053P)^2^+0.0000P] where P=(Fo^2^+2Fc^2^)/3'
_refine_ls_weighting_scheme calc
_refine_ls_wR_factor_gt 0.0594
_refine_ls_wR_factor_ref 0.0643
_reflns_number_gt 3861
_reflns_number_total 5416
_reflns_threshold_expression >2sigma(I)
_cod_data_source_file b806899b.txt
_cod_data_source_block 5
_cod_database_code 7200163

loop_
_symmetry_equiv_pos_as_xyz
'x, y, z'
'-x, -y, -z'

loop_
_atom_site_label
_atom_site_type_symbol
_atom_site_fract_x
_atom_site_fract_y
_atom_site_fract_z
_atom_site_U_iso_or_equiv
_atom_site_adp_type
_atom_site_occupancy
_atom_site_symmetry_multiplicity
_atom_site_calc_flag
_atom_site_refinement_flags
_atom_site_disorder_assembly
_atom_site_disorder_group
C1 C 0.1228(4) 0.6780(4) 0.1664(4) 0.0242(11) Uani 1 1 d . . .
C2 C 0.0949(4) 0.7608(4) 0.0908(3) 0.0251(11) Uani 1 1 d . . .
C3 C 0.0946(4) 0.8838(4) 0.1077(4) 0.0334(12) Uani 1 1 d . . .
H3 H 0.0767 0.9401 0.0579 0.040 Uiso 1 1 calc R . .
C4 C 0.1209(4) 0.9227(4) 0.1978(4) 0.0355(12) Uani 1 1 d . . .
H4 H 0.1117 1.0060 0.2118 0.043 Uiso 1 1 calc R . .
C5 C 0.1604(4) 0.8383(4) 0.2664(4) 0.0325(12) Uani 1 1 d . . .
H5 H 0.1841 0.8644 0.3246 0.039 Uiso 1 1 calc R . .
C6 C 0.1659(4) 0.7145(4) 0.2508(3) 0.0243(11) Uani 1 1 d . . .
C7 C 0.2325(4) 0.6235(4) 0.3168(3) 0.0243(11) Uani 1 1 d . . .
C8 C 0.3768(4) 0.5679(4) 0.2792(3) 0.0240(10) Uani 1 1 d . . .
C9 C 0.4481(4) 0.4869(4) 0.3393(3) 0.0257(11) Uani 1 1 d . . .
C10 C 0.3743(4) 0.4610(4) 0.4370(4) 0.0293(11) Uani 1 1 d . . .
H10 H 0.4210 0.4077 0.4778 0.035 Uiso 1 1 calc R . .
C11 C 0.2304(5) 0.5141(4) 0.4751(4) 0.0371(13) Uani 1 1 d . . .
H11 H 0.1812 0.4960 0.5408 0.044 Uiso 1 1 calc R . .
C12 C 0.1612(5) 0.5942(4) 0.4143(4) 0.0333(12) Uani 1 1 d . . .
H12 H 0.0651 0.6288 0.4396 0.040 Uiso 1 1 calc R . .
C13 C 0.0917(5) 0.5517(4) 0.1698(3) 0.0255(11) Uani 1 1 d . . .
C14 C 0.0787(4) 0.7191(5) -0.0117(4) 0.0304(12) Uani 1 1 d . . .
C15 C 0.4542(4) 0.5929(5) 0.1716(4) 0.0307(12) Uani 1 1 d . . .
C16 C 0.6056(5) 0.4347(5) 0.3014(4) 0.0315(12) Uani 1 1 d . . .
C17 C 0.1370(5) 0.2625(5) 0.3219(4) 0.0369(13) Uani 1 1 d . . .
H17 H 0.1966 0.3088 0.2835 0.044 Uiso 1 1 calc R . .
N3 N 0.1722(4) 0.1821(3) 0.3898(3) 0.0254(9) Uani 1 1 d . . .
C18 C 0.0597(5) 0.1335(5) 0.4303(4) 0.0399(13) Uani 1 1 d . . .
H18 H 0.0541 0.0741 0.4799 0.048 Uiso 1 1 calc R . .
C19 C -0.0436(5) 0.1878(5) 0.3846(4) 0.0407(13) Uani 1 1 d . . .
H19 H -0.1333 0.1721 0.3983 0.049 Uiso 1 1 calc R . .
C20 C 0.3124(5) 0.1413(5) 0.4092(4) 0.0399(13) Uani 1 1 d . . .
H20A H 0.3634 0.2059 0.3919 0.048 Uiso 1 1 calc R . .
H20B H 0.3650 0.0694 0.3639 0.048 Uiso 1 1 calc R . .
C21 C 0.3030(5) 0.1104(5) 0.5211(4) 0.0351(13) Uani 1 1 d . . .
C22 C 0.2602(5) 0.2025(5) 0.5990(4) 0.0465(15) Uani 1 1 d . . .
H22 H 0.2372 0.2841 0.5819 0.056 Uiso 1 1 calc R . .
C23 C 0.2512(5) 0.1752(5) 0.7010(4) 0.0465(15) Uani 1 1 d . . .
H23 H 0.2210 0.2387 0.7524 0.056 Uiso 1 1 calc R . .
C24 C 0.2859(5) 0.0558(5) 0.7291(4) 0.0362(13) Uani 1 1 d . . .
C25 C 0.3258(5) -0.0377(5) 0.6521(4) 0.0394(13) Uani 1 1 d . . .
H25 H 0.3468 -0.1195 0.6693 0.047 Uiso 1 1 calc R . .
C26 C 0.3341(5) -0.0084(5) 0.5495(4) 0.0394(13) Uani 1 1 d . . .
H26 H 0.3617 -0.0716 0.4980 0.047 Uiso 1 1 calc R . .
C27 C 0.2716(5) 0.0258(5) 0.8421(4) 0.0415(14) Uani 1 1 d . . .
H27A H 0.2433 0.1020 0.8846 0.050 Uiso 1 1 calc R . .
H27B H 0.1973 -0.0184 0.8639 0.050 Uiso 1 1 calc R . .
N4 N 0.4020(4) -0.0482(3) 0.8615(3) 0.0271(9) Uani 1 1 d . . .
C29 C 0.5204(5) -0.0110(5) 0.8615(4) 0.0423(14) Uani 1 1 d . . .
H29 H 0.5374 0.0666 0.8471 0.051 Uiso 1 1 calc R . .
C30 C 0.6095(5) -0.1096(5) 0.8869(4) 0.0397(13) Uani 1 1 d . . .
H30 H 0.6996 -0.1105 0.8933 0.048 Uiso 1 1 calc R . .
C28 C 0.4209(5) -0.1625(5) 0.8855(4) 0.0402(14) Uani 1 1 d . . .
H28 H 0.3531 -0.2083 0.8909 0.048 Uiso 1 1 calc R . .
Cd1 Cd -0.10605(3) 0.37488(3) 0.20688(3) 0.02839(10) Uani 1 1 d . . .
Cd2 Cd 0.38753(3) 0.38519(3) 0.02713(3) 0.02840(10) Uani 1 1 d . . .
N1 N 0.0054(4) 0.2691(4) 0.3154(3) 0.0323(10) Uani 1 1 d . . .
N2 N 0.5478(4) -0.2074(4) 0.9017(3) 0.0339(10) Uani 1 1 d . . .
O1 O -0.0359(3) 0.5519(3) 0.2086(3) 0.0355(8) Uani 1 1 d . . .
O2 O 0.1857(3) 0.4542(3) 0.1454(2) 0.0306(8) Uani 1 1 d . . .
O3 O 0.0706(3) 0.6104(3) -0.0245(3) 0.0422(9) Uani 1 1 d . . .
O4 O 0.0814(4) 0.7908(3) -0.0853(3) 0.0569(11) Uani 1 1 d . . .
O5 O 0.5063(3) 0.5013(3) 0.1046(2) 0.0387(9) Uani 1 1 d . . .
O6 O 0.4662(3) 0.6976(3) 0.1478(3) 0.0485(10) Uani 1 1 d . . .
O7 O 0.6574(3) 0.3297(3) 0.3198(3) 0.0566(11) Uani 1 1 d . . .
O8 O 0.6779(3) 0.5053(3) 0.2518(3) 0.0442(10) Uani 1 1 d . . .
O9 O 0.2367(3) 0.3460(3) -0.0675(2) 0.0417(9) Uani 1 1 d . . .
H9B H 0.1531 0.3862 -0.0389 0.050 Uiso 1 1 d R . .
H9C H 0.2627 0.3683 -0.1297 0.050 Uiso 1 1 d R . .

loop_
_atom_site_aniso_label
_atom_site_aniso_U_11
_atom_site_aniso_U_22
_atom_site_aniso_U_33
_atom_site_aniso_U_23
_atom_site_aniso_U_13
_atom_site_aniso_U_12
C1 0.014(2) 0.025(3) 0.033(3) 0.004(2) -0.007(2) -0.0016(19)
C2 0.017(2) 0.031(3) 0.027(3) 0.002(2) -0.007(2) -0.004(2)
C3 0.031(3) 0.033(3) 0.035(3) 0.007(2) -0.008(2) -0.004(2)
C4 0.035(3) 0.025(3) 0.045(3) -0.002(2) -0.006(3) -0.009(2)
C5 0.033(3) 0.036(3) 0.029(3) -0.003(2) -0.008(2) -0.010(2)
C6 0.017(2) 0.030(3) 0.024(3) -0.001(2) -0.003(2) -0.004(2)
C7 0.026(2) 0.025(3) 0.026(3) -0.001(2) -0.010(2) -0.009(2)
C8 0.026(3) 0.027(3) 0.023(3) 0.003(2) -0.011(2) -0.009(2)
C9 0.024(2) 0.032(3) 0.025(3) 0.003(2) -0.011(2) -0.012(2)
C10 0.032(3) 0.033(3) 0.026(3) 0.010(2) -0.014(2) -0.008(2)
C11 0.038(3) 0.047(3) 0.025(3) 0.005(2) -0.001(2) -0.015(3)
C12 0.026(3) 0.040(3) 0.030(3) 0.003(2) -0.004(2) -0.005(2)
C13 0.025(3) 0.033(3) 0.022(3) 0.002(2) -0.013(2) -0.006(2)
C14 0.020(2) 0.040(3) 0.032(3) 0.000(3) -0.007(2) -0.006(2)
C15 0.020(3) 0.043(3) 0.029(3) 0.008(3) -0.008(2) -0.004(2)
C16 0.028(3) 0.036(3) 0.032(3) -0.004(2) -0.014(2) -0.003(2)
C17 0.027(3) 0.050(3) 0.035(3) 0.006(3) -0.007(2) -0.013(2)
N3 0.021(2) 0.031(2) 0.024(2) 0.0087(18) -0.0092(18) -0.0019(17)
C18 0.050(3) 0.036(3) 0.037(3) 0.012(3) -0.022(3) -0.005(3)
C19 0.037(3) 0.045(3) 0.047(4) 0.010(3) -0.017(3) -0.016(3)
C20 0.039(3) 0.041(3) 0.037(3) 0.013(3) -0.013(3) -0.001(2)
C21 0.027(3) 0.041(3) 0.041(3) 0.011(3) -0.017(3) -0.005(2)
C22 0.054(4) 0.036(3) 0.048(4) 0.016(3) -0.020(3) 0.000(3)
C23 0.063(4) 0.032(3) 0.041(4) -0.003(3) -0.021(3) 0.007(3)
C24 0.030(3) 0.041(3) 0.036(3) 0.010(3) -0.013(2) 0.002(2)
C25 0.034(3) 0.032(3) 0.051(4) 0.008(3) -0.016(3) -0.001(2)
C26 0.038(3) 0.038(3) 0.045(4) -0.001(3) -0.018(3) -0.006(2)
C27 0.039(3) 0.039(3) 0.036(3) 0.012(3) -0.008(3) 0.009(2)
N4 0.029(2) 0.021(2) 0.026(2) 0.0079(18) -0.0066(18) 0.0030(18)
C29 0.063(4) 0.027(3) 0.034(3) 0.005(2) -0.014(3) -0.004(3)
C30 0.039(3) 0.046(3) 0.038(3) 0.005(3) -0.011(3) -0.017(3)
C28 0.027(3) 0.065(4) 0.033(3) 0.010(3) -0.010(2) -0.016(3)
Cd1 0.0266(2) 0.0302(2) 0.0309(2) 0.00491(16) -0.01341(17) -0.00527(15)
Cd2 0.02466(19) 0.0327(2) 0.0278(2) 0.00664(16) -0.00644(16) -0.00708(16)
N1 0.032(2) 0.035(3) 0.032(3) 0.005(2) -0.014(2) -0.0060(19)
N2 0.028(2) 0.035(3) 0.039(3) 0.007(2) -0.014(2) -0.0031(19)
O1 0.0226(17) 0.034(2) 0.050(2) -0.0001(17) -0.0066(16) -0.0092(15)
O2 0.0271(17) 0.0285(19) 0.032(2) 0.0018(15) -0.0034(15) -0.0021(15)
O3 0.061(2) 0.037(2) 0.034(2) 0.0020(17) -0.0209(19) -0.0150(18)
O4 0.098(3) 0.051(3) 0.037(2) 0.015(2) -0.035(2) -0.027(2)
O5 0.0312(19) 0.061(3) 0.027(2) -0.0016(18) -0.0036(16) -0.0217(17)
O6 0.036(2) 0.044(2) 0.051(3) 0.019(2) 0.0064(18) -0.0027(18)
O7 0.037(2) 0.036(2) 0.094(3) 0.012(2) -0.019(2) -0.0002(18)
O8 0.0234(18) 0.053(2) 0.057(3) 0.018(2) -0.0118(18) -0.0104(17)
O9 0.0310(18) 0.055(2) 0.039(2) 0.0014(18) -0.0118(17) -0.0060(17)

loop_
_atom_type_symbol
_atom_type_description
_atom_type_scat_dispersion_real
_atom_type_scat_dispersion_imag
_atom_type_scat_source
C C 0.0033 0.0016 'International Tables Vol C Tables 4.2.6.8 and 6.1.1.4'
H H 0.0000 0.0000 'International Tables Vol C Tables 4.2.6.8 and 6.1.1.4'
N N 0.0061 0.0033 'International Tables Vol C Tables 4.2.6.8 and 6.1.1.4'
O O 0.0106 0.0060 'International Tables Vol C Tables 4.2.6.8 and 6.1.1.4'
Cd Cd -0.8075 1.2024 'International Tables Vol C Tables 4.2.6.8 and 6.1.1.4'

loop_
_geom_angle_atom_site_label_1
_geom_angle_atom_site_label_2
_geom_angle_atom_site_label_3
_geom_angle
_geom_angle_site_symmetry_1
_geom_angle_site_symmetry_3
_geom_angle_publ_flag
C6 C1 C2 120.4(4) . . ?
C6 C1 C13 116.2(4) . . ?
C2 C1 C13 123.0(4) . . ?
C3 C2 C1 118.7(4) . . ?
C3 C2 C14 119.3(4) . . ?
C1 C2 C14 121.7(4) . . ?
C4 C3 C2 120.5(5) . . ?
C4 C3 H3 119.7 . . ?
C2 C3 H3 119.7 . . ?
C5 C4 C3 119.8(5) . . ?
C5 C4 H4 120.1 . . ?
C3 C4 H4 120.1 . . ?
C4 C5 C6 121.2(4) . . ?
C4 C5 H5 119.4 . . ?
C6 C5 H5 119.4 . . ?
C5 C6 C1 118.6(4) . . ?
C5 C6 C7 119.2(4) . . ?
C1 C6 C7 121.8(4) . . ?
C12 C7 C8 118.4(4) . . ?
C12 C7 C6 123.6(4) . . ?
C8 C7 C6 117.9(4) . . ?
C9 C8 C7 121.1(4) . . ?
C9 C8 C15 119.6(4) . . ?
C7 C8 C15 119.3(4) . . ?
C10 C9 C8 119.1(4) . . ?
C10 C9 C16 120.2(4) . . ?
C8 C9 C16 120.6(4) . . ?
C9 C10 C11 120.7(4) . . ?
C9 C10 H10 119.7 . . ?
C11 C10 H10 119.7 . . ?
C12 C11 C10 119.5(4) . . ?
C12 C11 H11 120.2 . . ?
C10 C11 H11 120.2 . . ?
C7 C12 C11 121.2(4) . . ?
C7 C12 H12 119.4 . . ?
C11 C12 H12 119.4 . . ?
O2 C13 O1 122.3(4) . . ?
O2 C13 C1 123.5(4) . . ?
O1 C13 C1 113.9(4) . . ?
O3 C14 O4 120.7(5) . . ?
O3 C14 C2 119.3(5) . . ?
O4 C14 C2 119.9(5) . . ?
O3 C14 Cd1 59.9(3) . 2_565 ?
O4 C14 Cd1 61.5(3) . 2_565 ?
C2 C14 Cd1 168.6(3) . 2_565 ?
O6 C15 O5 121.3(5) . . ?
O6 C15 C8 121.3(4) . . ?
O5 C15 C8 117.4(5) . . ?
O6 C15 Cd2 63.9(3) . 2_665 ?
O5 C15 Cd2 57.6(2) . 2_665 ?
C8 C15 Cd2 174.2(4) . 2_665 ?
O7 C16 O8 123.0(4) . . ?
O7 C16 C9 120.5(5) . . ?
O8 C16 C9 116.5(4) . . ?
N3 C17 N1 111.5(4) . . ?
N3 C17 H17 124.2 . . ?
N1 C17 H17 124.2 . . ?
C17 N3 C18 107.4(4) . . ?
C17 N3 C20 126.6(4) . . ?
C18 N3 C20 125.6(4) . . ?
N3 C18 C19 107.0(4) . . ?
N3 C18 H18 126.5 . . ?
C19 C18 H18 126.5 . . ?
C18 C19 N1 109.0(4) . . ?
C18 C19 H19 125.5 . . ?
N1 C19 H19 125.5 . . ?
N3 C20 C21 112.0(4) . . ?
N3 C20 H20A 109.2 . . ?
C21 C20 H20A 109.2 . . ?
N3 C20 H20B 109.2 . . ?
C21 C20 H20B 109.2 . . ?
H20A C20 H20B 107.9 . . ?
C26 C21 C22 117.8(5) . . ?
C26 C21 C20 121.7(5) . . ?
C22 C21 C20 120.4(5) . . ?
C23 C22 C21 120.9(5) . . ?
C23 C22 H22 119.6 . . ?
C21 C22 H22 119.6 . . ?
C22 C23 C24 121.2(5) . . ?
C22 C23 H23 119.4 . . ?
C24 C23 H23 119.4 . . ?
C23 C24 C25 118.5(5) . . ?
C23 C24 C27 121.1(5) . . ?
C25 C24 C27 120.3(5) . . ?
C26 C25 C24 119.4(5) . . ?
C26 C25 H25 120.3 . . ?
C24 C25 H25 120.3 . . ?
C21 C26 C25 122.1(5) . . ?
C21 C26 H26 118.9 . . ?
C25 C26 H26 118.9 . . ?
N4 C27 C24 113.5(4) . . ?
N4 C27 H27A 108.9 . . ?
C24 C27 H27A 108.9 . . ?
N4 C27 H27B 108.9 . . ?
C24 C27 H27B 108.9 . . ?
H27A C27 H27B 107.7 . . ?
C28 N4 C29 107.7(4) . . ?
C28 N4 C27 124.9(4) . . ?
C29 N4 C27 127.4(4) . . ?
N4 C29 C30 106.0(5) . . ?
N4 C29 H29 127.0 . . ?
C30 C29 H29 127.0 . . ?
C29 C30 N2 110.0(4) . . ?
C29 C30 H30 125.0 . . ?
N2 C30 H30 125.0 . . ?
N4 C28 N2 112.9(5) . . ?
N4 C28 H28 123.6 . . ?
N2 C28 H28 123.6 . . ?
N1 Cd1 O1 100.48(13) . . ?
N1 Cd1 O8 126.26(13) . 1_455 ?
O1 Cd1 O8 81.77(11) . 1_455 ?
N1 Cd1 O3 137.42(12) . 2_565 ?
O1 Cd1 O3 87.55(12) . 2_565 ?
O8 Cd1 O3 96.18(12) 1_455 2_565 ?
N1 Cd1 O4 98.26(13) . 2_565 ?
O1 Cd1 O4 138.50(12) . 2_565 ?
O8 Cd1 O4 115.18(12) 1_455 2_565 ?
O3 Cd1 O4 54.56(12) 2_565 2_565 ?
N1 Cd1 O7 88.89(13) . 1_455 ?
O1 Cd1 O7 126.51(11) . 1_455 ?
O8 Cd1 O7 52.40(11) 1_455 1_455 ?
O3 Cd1 O7 119.59(12) 2_565 1_455 ?
O4 Cd1 O7 90.37(12) 2_565 1_455 ?
N1 Cd1 C14 121.24(14) . 2_565 ?
O1 Cd1 C14 114.12(14) . 2_565 ?
O8 Cd1 C14 105.28(13) 1_455 2_565 ?
O3 Cd1 C14 27.32(12) 2_565 2_565 ?
O4 Cd1 C14 27.42(13) 2_565 2_565 ?
O7 Cd1 C14 104.44(13) 1_455 2_565 ?
O2 Cd2 N2 97.07(12) . 2_656 ?
O2 Cd2 O9 81.63(11) . . ?
N2 Cd2 O9 103.89(13) 2_656 . ?
O2 Cd2 O5 125.56(11) . 2_665 ?
N2 Cd2 O5 136.40(12) 2_656 2_665 ?
O9 Cd2 O5 92.16(11) . 2_665 ?
O2 Cd2 O5 92.56(11) . . ?
N2 Cd2 O5 98.01(13) 2_656 . ?
O9 Cd2 O5 157.86(11) . . ?
O5 Cd2 O5 73.81(12) 2_665 . ?
O2 Cd2 O6 154.15(11) . 2_665 ?
N2 Cd2 O6 91.86(12) 2_656 2_665 ?
O9 Cd2 O6 72.67(11) . 2_665 ?
O5 Cd2 O6 54.38(11) 2_665 2_665 ?
O5 Cd2 O6 110.21(12) . 2_665 ?
O2 Cd2 C15 145.93(12) . 2_665 ?
N2 Cd2 C15 115.25(14) 2_656 2_665 ?
O9 Cd2 C15 80.46(12) . 2_665 ?
O5 Cd2 C15 27.75(12) 2_665 2_665 ?
O5 Cd2 C15 93.24(14) . 2_665 ?
O6 Cd2 C15 26.67(12) 2_665 2_665 ?
C17 N1 C19 105.1(4) . . ?
C17 N1 Cd1 128.3(3) . . ?
C19 N1 Cd1 126.4(3) . . ?
C28 N2 C30 103.4(4) . . ?
C28 N2 Cd2 125.4(4) . 2_656 ?
C30 N2 Cd2 129.7(3) . 2_656 ?
C13 O1 Cd1 119.0(3) . . ?
C13 O2 Cd2 138.6(3) . . ?
C14 O3 Cd1 92.8(3) . 2_565 ?
C14 O4 Cd1 91.1(3) . 2_565 ?
C15 O5 Cd2 94.7(3) . 2_665 ?
C15 O5 Cd2 128.8(3) . . ?
Cd2 O5 Cd2 106.19(12) 2_665 . ?
C15 O6 Cd2 89.5(3) . 2_665 ?
C16 O7 Cd1 84.3(3) . 1_655 ?
C16 O8 Cd1 100.1(3) . 1_655 ?
Cd2 O9 H9B 109.2 . . ?
Cd2 O9 H9C 109.3 . . ?
H9B O9 H9C 109.5 . . ?

loop_
_geom_bond_atom_site_label_1
_geom_bond_atom_site_label_2
_geom_bond_distance
_geom_bond_site_symmetry_2
_geom_bond_publ_flag
C1 C6 1.394(6) . ?
C1 C2 1.395(6) . ?
C1 C13 1.510(6) . ?
C2 C3 1.394(6) . ?
C2 C14 1.498(6) . ?
C3 C4 1.381(6) . ?
C3 H3 0.9300 . ?
C4 C5 1.368(6) . ?
C4 H4 0.9300 . ?
C5 C6 1.387(6) . ?
C5 H5 0.9300 . ?
C6 C7 1.490(6) . ?
C7 C12 1.383(6) . ?
C7 C8 1.404(5) . ?
C8 C9 1.397(6) . ?
C8 C15 1.496(6) . ?
C9 C10 1.381(6) . ?
C9 C16 1.512(6) . ?
C10 C11 1.396(5) . ?
C10 H10 0.9300 . ?
C11 C12 1.386(6) . ?
C11 H11 0.9300 . ?
C12 H12 0.9300 . ?
C13 O2 1.253(5) . ?
C13 O1 1.255(5) . ?
C14 O3 1.252(5) . ?
C14 O4 1.255(6) . ?
C14 Cd1 2.724(5) 2_565 ?
C15 O6 1.232(5) . ?
C15 O5 1.283(5) . ?
C15 Cd2 2.746(5) 2_665 ?
C16 O7 1.220(5) . ?
C16 O8 1.260(6) . ?
C17 N3 1.320(6) . ?
C17 N1 1.334(5) . ?
C17 H17 0.9300 . ?
N3 C18 1.351(6) . ?
N3 C20 1.468(5) . ?
C18 C19 1.357(6) . ?
C18 H18 0.9300 . ?
C19 N1 1.365(6) . ?
C19 H19 0.9300 . ?
C20 C21 1.503(6) . ?
C20 H20A 0.9700 . ?
C20 H20B 0.9700 . ?
C21 C26 1.365(6) . ?
C21 C22 1.379(7) . ?
C22 C23 1.367(7) . ?
C22 H22 0.9300 . ?
C23 C24 1.373(6) . ?
C23 H23 0.9300 . ?
C24 C25 1.384(6) . ?
C24 C27 1.507(6) . ?
C25 C26 1.381(7) . ?
C25 H25 0.9300 . ?
C26 H26 0.9300 . ?
C27 N4 1.466(5) . ?
C27 H27A 0.9700 . ?
C27 H27B 0.9700 . ?
N4 C28 1.297(6) . ?
N4 C29 1.347(6) . ?
C29 C30 1.353(6) . ?
C29 H29 0.9300 . ?
C30 N2 1.363(6) . ?
C30 H30 0.9300 . ?
C28 N2 1.333(5) . ?
C28 H28 0.9300 . ?
Cd1 N1 2.217(4) . ?
Cd1 O1 2.248(3) . ?
Cd1 O8 2.264(3) 1_455 ?
Cd1 O3 2.359(3) 2_565 ?
Cd1 O4 2.394(4) 2_565 ?
Cd1 O7 2.620(4) 1_455 ?
Cd1 C14 2.724(5) 2_565 ?
Cd2 O2 2.205(3) . ?
Cd2 N2 2.224(4) 2_656 ?
Cd2 O9 2.314(3) . ?
Cd2 O5 2.326(3) 2_665 ?
Cd2 O5 2.350(3) . ?
Cd2 O6 2.465(3) 2_665 ?
Cd2 C15 2.746(5) 2_665 ?
N2 Cd2 2.224(4) 2_656 ?
O3 Cd1 2.359(3) 2_565 ?
O4 Cd1 2.394(4) 2_565 ?
O5 Cd2 2.326(3) 2_665 ?
O6 Cd2 2.465(3) 2_665 ?
O7 Cd1 2.620(4) 1_655 ?
O8 Cd1 2.264(3) 1_655 ?
O9 H9B 0.8499 . ?
O9 H9C 0.8500 . ?

loop_
_geom_hbond_atom_site_label_D
_geom_hbond_atom_site_label_H
_geom_hbond_atom_site_label_A
_geom_hbond_distance_DH
_geom_hbond_distance_HA
_geom_hbond_distance_DA
_geom_hbond_angle_DHA
_geom_hbond_site_symmetry_A
O9 H9B O3 0.85 2.18 2.947(4) 149.4 2_565
O9 H9B O3 0.85 2.45 3.026(4) 126.1 .
O9 H9C O8 0.85 2.19 2.991(5) 156.3 2_665
